data_1502613
loop_
_publ_author_name
'Yagishita, Fumitoshi'
'Sakamoto, Masami'
'Mino, Takashi'
'Fujita, Tsutomu'

_publ_section_title
;
 Asymmetric intramolecular cyclobutane formation via photochemical
 reaction of N,N-diallyl-2-quinolone-3-carboxamide using a chiral
 crystalline environment.
;
_journal_issue 23
_journal_name_full 'Organic letters'
_journal_page_first 6168
_journal_page_last 6171
_journal_paper_doi 10.1021/ol2028652
_journal_volume 13
_journal_year 2011
_chemical_formula_sum 'C18 H20 N2 O2'
_chemical_formula_weight 296.36
_chemical_name_systematic
; 
 ? 
;
_space_group_IT_number 61
_symmetry_cell_setting orthorhombic
_symmetry_space_group_name_Hall '-P 2ac 2ab'
_symmetry_space_group_name_H-M 'P b c a'
_atom_sites_solution_hydrogens geom
_atom_sites_solution_primary direct
_atom_sites_solution_secondary difmap
_audit_creation_method SHELXL-97
_cell_angle_alpha 90.00
_cell_angle_beta 90.00
_cell_angle_gamma 90.00
_cell_formula_units_Z 8
_cell_length_a 7.8221(5)
_cell_length_b 14.5983(8)
_cell_length_c 27.4837(16)
_cell_measurement_reflns_used 2366
_cell_measurement_temperature 173
_cell_measurement_theta_max 23.57
_cell_measurement_theta_min 2.79
_cell_volume 3138.3(3)
_computing_cell_refinement 'Bruker SAINT'
_computing_data_collection 'Bruker APEX2'
_computing_data_reduction 'Bruker SAINT'
_computing_molecular_graphics 'Bruker SHELXTL'
_computing_publication_material 'Bruker SHELXTL'
_computing_structure_refinement 'SHELXL-97 (Sheldrick, 2008)'
_computing_structure_solution 'SHELXS-97 (Sheldrick, 2008)'
_diffrn_ambient_temperature 173
_diffrn_detector_area_resol_mean 8.333
_diffrn_measured_fraction_theta_full 1.000
_diffrn_measured_fraction_theta_max 1.000
_diffrn_measurement_device_type 'Bruker APEX-II CCD'
_diffrn_measurement_method '\f and \w scans'
_diffrn_radiation_monochromator graphite
_diffrn_radiation_source 'fine-focus sealed tube'
_diffrn_radiation_type MoK\a
_diffrn_radiation_wavelength 0.71073
_diffrn_reflns_av_R_equivalents 0.0361
_diffrn_reflns_av_sigmaI/netI 0.0260
_diffrn_reflns_limit_h_max 7
_diffrn_reflns_limit_h_min -9
_diffrn_reflns_limit_k_max 17
_diffrn_reflns_limit_k_min -17
_diffrn_reflns_limit_l_max 29
_diffrn_reflns_limit_l_min -32
_diffrn_reflns_number 13887
_diffrn_reflns_theta_full 25.08
_diffrn_reflns_theta_max 25.08
_diffrn_reflns_theta_min 1.48
_exptl_absorpt_coefficient_mu 0.083
_exptl_absorpt_correction_T_max 0.9918
_exptl_absorpt_correction_T_min 0.9677
_exptl_absorpt_correction_type empirical
_exptl_absorpt_process_details 'SADABS Sheldrick 1997'
_exptl_crystal_colour colourless
_exptl_crystal_density_diffrn 1.254
_exptl_crystal_density_method 'not measured'
_exptl_crystal_description prismatic
_exptl_crystal_F_000 1264
_exptl_crystal_size_max 0.40
_exptl_crystal_size_mid 0.10
_exptl_crystal_size_min 0.10
_refine_diff_density_max 0.173
_refine_diff_density_min -0.156
_refine_diff_density_rms 0.042
_refine_ls_extinction_coef 0.0049(5)
_refine_ls_extinction_expression Fc^*^=kFc[1+0.001xFc^2^\l^3^/sin(2\q)]^-1/4^
_refine_ls_extinction_method SHELXL
_refine_ls_goodness_of_fit_ref 0.984
_refine_ls_hydrogen_treatment constr
_refine_ls_matrix_type full
_refine_ls_number_parameters 221
_refine_ls_number_reflns 2790
_refine_ls_number_restraints 0
_refine_ls_restrained_S_all 0.984
_refine_ls_R_factor_all 0.0570
_refine_ls_R_factor_gt 0.0372
_refine_ls_shift/su_max 0.000
_refine_ls_shift/su_mean 0.000
_refine_ls_structure_factor_coef Fsqd
_refine_ls_weighting_details 'calc w=1/[\s^2^(Fo^2^)+(0.0540P)^2^+0.4163P] where P=(Fo^2^+2Fc^2^)/3'
_refine_ls_weighting_scheme calc
_refine_ls_wR_factor_gt 0.0912
_refine_ls_wR_factor_ref 0.1007
_reflns_number_gt 2034
_reflns_number_total 2790
_reflns_threshold_expression >2sigma(I)
_cod_data_source_file ol2028652_si_002.cif
_cod_data_source_block saka191_pbca_re
_cod_depositor_comments
;
The following automatic conversions were performed:

'_symmetry_cell_setting' value 'Orthorhombic' changed to
'orthorhombic' according to
/home/saulius/struct/CIF-dictionaries/cif_core.dic dictionary named
'cif_core.dic' version 2.4.1 from 2010-06-29.

Automatic conversion script
Id: cif_fix_values 1715 2011-07-08 13:25:40Z adriana 
;
_cod_original_sg_symbol_H-M Pbca
_cod_database_code 1502613

loop_
_symmetry_equiv_pos_as_xyz
'x, y, z'
'-x+1/2, -y, z+1/2'
'-x, y+1/2, -z+1/2'
'x+1/2, -y+1/2, -z'
'-x, -y, -z'
'x-1/2, y, -z-1/2'
'x, -y-1/2, z-1/2'
'-x-1/2, y-1/2, z'

loop_
_atom_site_label
_atom_site_type_symbol
_atom_site_fract_x
_atom_site_fract_y
_atom_site_fract_z
_atom_site_U_iso_or_equiv
_atom_site_adp_type
_atom_site_occupancy
_atom_site_symmetry_multiplicity
_atom_site_calc_flag
_atom_site_refinement_flags
_atom_site_disorder_assembly
_atom_site_disorder_group
C1 C 0.24447(18) 0.26703(9) 0.18819(5) 0.0290(3) Uani 1 1 d . . .
C2 C 0.31498(17) 0.20427(9) 0.15240(5) 0.0295(3) Uani 1 1 d . . .
C3 C 0.40154(18) 0.12707(9) 0.16506(5) 0.0301(3) Uani 1 1 d . . .
C4 C 0.42914(17) 0.10782(9) 0.21603(5) 0.0276(3) Uani 1 1 d . . .
C5 C 0.51671(18) 0.02963(9) 0.23215(5) 0.0326(4) Uani 1 1 d . . .
H5 H 0.5598 -0.0127 0.2089 0.039 Uiso 1 1 calc R . .
C6 C 0.5415(2) 0.01297(10) 0.28083(6) 0.0368(4) Uani 1 1 d . . .
H6 H 0.6017 -0.0402 0.2910 0.044 Uiso 1 1 calc R . .
C7 C 0.47810(19) 0.07412(10) 0.31508(6) 0.0362(4) Uani 1 1 d . . .
H7 H 0.4951 0.0624 0.3487 0.043 Uiso 1 1 calc R . .
C8 C 0.39129(18) 0.15124(10) 0.30083(5) 0.0322(4) Uani 1 1 d . . .
H8 H 0.3482 0.1925 0.3246 0.039 Uiso 1 1 calc R . .
C9 C 0.36622(17) 0.16914(8) 0.25117(5) 0.0270(3) Uani 1 1 d . . .
C10 C 0.4663(2) 0.06003(10) 0.12770(6) 0.0419(4) Uani 1 1 d . . .
H10A H 0.4362 0.0817 0.0951 0.063 Uiso 1 1 calc R . .
H10B H 0.4141 -0.0001 0.1333 0.063 Uiso 1 1 calc R . .
H10C H 0.5909 0.0548 0.1304 0.063 Uiso 1 1 calc R . .
C11 C 0.2179(2) 0.31244(10) 0.27318(5) 0.0353(4) Uani 1 1 d . . .
H11A H 0.1626 0.3645 0.2571 0.053 Uiso 1 1 calc R . .
H11B H 0.3149 0.3343 0.2925 0.053 Uiso 1 1 calc R . .
H11C H 0.1355 0.2818 0.2945 0.053 Uiso 1 1 calc R . .
C12 C 0.2707(2) 0.22438(10) 0.10010(5) 0.0354(4) Uani 1 1 d . . .
C13 C 0.3312(2) 0.30706(12) 0.02538(6) 0.0513(5) Uani 1 1 d . . .
H13A H 0.2734 0.2533 0.0108 0.062 Uiso 1 1 calc R . .
H13B H 0.4418 0.3155 0.0085 0.062 Uiso 1 1 calc R . .
C14 C 0.2241(3) 0.38933(15) 0.01792(7) 0.0745(6) Uani 1 1 d . . .
H14 H 0.1173 0.3915 0.0343 0.089 Uiso 1 1 calc R . .
C15 C 0.2642(5) 0.45874(18) -0.00921(11) 0.1267(12) Uani 1 1 d . . .
H15A H 0.3698 0.4593 -0.0263 0.152 Uiso 1 1 calc R . .
H15B H 0.1879 0.5091 -0.0120 0.152 Uiso 1 1 calc R . .
C16 C 0.4848(2) 0.34923(13) 0.10117(6) 0.0524(5) Uani 1 1 d . . .
H16A H 0.4620 0.4115 0.0885 0.063 Uiso 1 1 calc R A 1
H16B H 0.4512 0.3502 0.1359 0.063 Uiso 1 1 calc R A 1
C17A C 0.6661(8) 0.3387(4) 0.10070(18) 0.0482(15) Uani 0.573(7) 1 d P B 1
H17A H 0.7365 0.3873 0.1119 0.058 Uiso 0.573(7) 1 calc PR B 1
C18A C 0.7361(6) 0.2638(5) 0.08515(17) 0.0594(17) Uani 0.573(7) 1 d P B 1
H18A H 0.6665 0.2149 0.0738 0.071 Uiso 0.573(7) 1 calc PR B 1
H18B H 0.8570 0.2578 0.0850 0.071 Uiso 0.573(7) 1 calc PR B 1
C17B C 0.6647(12) 0.2927(5) 0.0938(3) 0.0404(17) Uani 0.427(7) 1 d P B 2
H17B H 0.6640 0.2277 0.0915 0.049 Uiso 0.427(7) 1 calc PR B 2
C18B C 0.8100(7) 0.3383(4) 0.09118(17) 0.0592(19) Uani 0.427(7) 1 d P B 2
H18C H 0.8100 0.4033 0.0935 0.071 Uiso 0.427(7) 1 calc PR B 2
H18D H 0.9147 0.3063 0.0869 0.071 Uiso 0.427(7) 1 calc PR B 2
N1 N 0.27872(14) 0.24780(7) 0.23643(4) 0.0271(3) Uani 1 1 d . . .
N2 N 0.36287(17) 0.28924(9) 0.07704(4) 0.0397(3) Uani 1 1 d . B .
O1 O 0.15929(13) 0.33503(7) 0.17645(4) 0.0379(3) Uani 1 1 d . . .
O2 O 0.15776(15) 0.18007(8) 0.07977(4) 0.0498(3) Uani 1 1 d . . .

loop_
_atom_site_aniso_label
_atom_site_aniso_U_11
_atom_site_aniso_U_22
_atom_site_aniso_U_33
_atom_site_aniso_U_23
_atom_site_aniso_U_13
_atom_site_aniso_U_12
C1 0.0246(7) 0.0280(8) 0.0344(8) 0.0012(6) 0.0010(6) -0.0017(6)
C2 0.0264(7) 0.0314(8) 0.0305(8) -0.0003(6) 0.0014(6) -0.0020(6)
C3 0.0265(7) 0.0287(8) 0.0351(8) -0.0029(6) 0.0025(6) -0.0034(6)
C4 0.0222(7) 0.0256(7) 0.0351(8) -0.0001(6) 0.0011(6) -0.0041(6)
C5 0.0289(8) 0.0252(7) 0.0437(9) 0.0001(6) 0.0000(7) -0.0022(6)
C6 0.0322(9) 0.0279(8) 0.0504(10) 0.0082(7) -0.0034(7) -0.0027(7)
C7 0.0364(9) 0.0358(8) 0.0364(8) 0.0089(7) -0.0060(7) -0.0093(7)
C8 0.0311(8) 0.0323(8) 0.0331(8) 0.0004(7) 0.0003(6) -0.0064(6)
C9 0.0227(7) 0.0239(7) 0.0343(8) 0.0012(6) 0.0008(6) -0.0056(6)
C10 0.0479(10) 0.0381(9) 0.0396(9) -0.0058(7) 0.0046(8) 0.0065(8)
C11 0.0369(9) 0.0323(8) 0.0366(8) -0.0052(6) 0.0066(7) 0.0014(7)
C12 0.0350(9) 0.0380(9) 0.0332(9) -0.0029(7) -0.0010(7) 0.0056(7)
C13 0.0557(11) 0.0672(12) 0.0310(9) 0.0082(8) -0.0045(8) -0.0006(9)
C14 0.0894(16) 0.0804(15) 0.0537(12) 0.0182(11) -0.0192(12) 0.0147(13)
C15 0.168(3) 0.0924(19) 0.120(2) 0.0487(19) -0.063(2) -0.008(2)
C16 0.0469(11) 0.0730(12) 0.0374(9) 0.0136(9) -0.0039(8) -0.0161(10)
C17A 0.049(3) 0.065(3) 0.031(2) 0.007(2) -0.0026(17) -0.021(3)
C18A 0.042(3) 0.099(5) 0.038(2) 0.004(2) 0.008(2) 0.002(2)
C17B 0.041(4) 0.046(4) 0.034(3) 0.002(3) 0.002(3) -0.013(4)
C18B 0.044(4) 0.069(4) 0.064(3) 0.000(2) -0.003(2) -0.011(3)
N1 0.0263(6) 0.0262(6) 0.0289(7) -0.0014(5) 0.0023(5) -0.0002(5)
N2 0.0438(8) 0.0488(8) 0.0265(7) 0.0045(6) -0.0024(6) 0.0005(7)
O1 0.0388(6) 0.0346(6) 0.0405(6) 0.0032(5) 0.0001(5) 0.0095(5)
O2 0.0518(8) 0.0558(7) 0.0418(7) -0.0043(5) -0.0118(6) -0.0058(6)

loop_
_atom_type_symbol
_atom_type_description
_atom_type_scat_dispersion_real
_atom_type_scat_dispersion_imag
_atom_type_scat_source
C C 0.0033 0.0016 'International Tables Vol C Tables 4.2.6.8 and 6.1.1.4'
H H 0.0000 0.0000 'International Tables Vol C Tables 4.2.6.8 and 6.1.1.4'
N N 0.0061 0.0033 'International Tables Vol C Tables 4.2.6.8 and 6.1.1.4'
O O 0.0106 0.0060 'International Tables Vol C Tables 4.2.6.8 and 6.1.1.4'

loop_
_geom_angle_atom_site_label_1
_geom_angle_atom_site_label_2
_geom_angle_atom_site_label_3
_geom_angle
O1 C1 N1 121.16(13)
O1 C1 C2 122.23(13)
N1 C1 C2 116.61(12)
C3 C2 C1 122.57(13)
C3 C2 C12 121.32(13)
C1 C2 C12 115.81(12)
C2 C3 C4 118.92(13)
C2 C3 C10 122.11(13)
C4 C3 C10 118.96(12)
C5 C4 C9 118.18(13)
C5 C4 C3 122.50(13)
C9 C4 C3 119.33(12)
C6 C5 C4 121.36(14)
C6 C5 H5 119.3
C4 C5 H5 119.3
C5 C6 C7 119.74(14)
C5 C6 H6 120.1
C7 C6 H6 120.1
C8 C7 C6 120.72(14)
C8 C7 H7 119.6
C6 C7 H7 119.6
C7 C8 C9 119.96(14)
C7 C8 H8 120.0
C9 C8 H8 120.0
N1 C9 C8 120.23(12)
N1 C9 C4 119.74(12)
C8 C9 C4 120.04(12)
C3 C10 H10A 109.5
C3 C10 H10B 109.5
H10A C10 H10B 109.5
C3 C10 H10C 109.5
H10A C10 H10C 109.5
H10B C10 H10C 109.5
N1 C11 H11A 109.5
N1 C11 H11B 109.5
H11A C11 H11B 109.5
N1 C11 H11C 109.5
H11A C11 H11C 109.5
H11B C11 H11C 109.5
O2 C12 N2 122.70(14)
O2 C12 C2 119.75(14)
N2 C12 C2 117.51(13)
N2 C13 C14 112.00(15)
N2 C13 H13A 109.2
C14 C13 H13A 109.2
N2 C13 H13B 109.2
C14 C13 H13B 109.2
H13A C13 H13B 107.9
C15 C14 C13 125.3(3)
C15 C14 H14 117.4
C13 C14 H14 117.4
C14 C15 H15A 120.0
C14 C15 H15B 120.0
H15A C15 H15B 120.0
C17A C16 N2 125.6(3)
C17A C16 C17B 25.0(2)
N2 C16 C17B 101.7(3)
C17A C16 H16A 105.9
N2 C16 H16A 105.9
C17B C16 H16A 124.8
C17A C16 H16B 105.9
N2 C16 H16B 105.9
C17B C16 H16B 110.7
H16A C16 H16B 106.2
C18A C17A C16 120.9(5)
C18A C17A H17A 119.5
C16 C17A H17A 119.5
C17A C18A H18A 120.0
C17A C18A H18B 120.0
H18A C18A H18B 120.0
C18B C17B C16 119.4(6)
C18B C17B H17B 120.3
C16 C17B H17B 120.3
C17B C18B H18C 120.0
C17B C18B H18D 120.0
H18C C18B H18D 120.0
C1 N1 C9 122.70(11)
C1 N1 C11 117.96(11)
C9 N1 C11 119.33(11)
C12 N2 C16 123.99(13)
C12 N2 C13 119.32(13)
C16 N2 C13 116.49(13)

loop_
_geom_bond_atom_site_label_1
_geom_bond_atom_site_label_2
_geom_bond_distance
C1 O1 1.2383(16)
C1 N1 1.3816(18)
C1 C2 1.453(2)
C2 C3 1.360(2)
C2 C12 1.508(2)
C3 C4 1.4450(19)
C3 C10 1.506(2)
C4 C5 1.4029(19)
C4 C9 1.4057(19)
C5 C6 1.374(2)
C5 H5 0.9500
C6 C7 1.389(2)
C6 H6 0.9500
C7 C8 1.372(2)
C7 H7 0.9500
C8 C9 1.404(2)
C8 H8 0.9500
C9 N1 1.3967(17)
C10 H10A 0.9800
C10 H10B 0.9800
C10 H10C 0.9800
C11 N1 1.4618(17)
C11 H11A 0.9800
C11 H11B 0.9800
C11 H11C 0.9800
C12 O2 1.2291(18)
C12 N2 1.348(2)
C13 N2 1.4647(19)
C13 C14 1.478(3)
C13 H13A 0.9900
C13 H13B 0.9900
C14 C15 1.296(3)
C14 H14 0.9500
C15 H15A 0.9500
C15 H15B 0.9500
C16 C17A 1.427(7)
C16 N2 1.455(2)
C16 C17B 1.644(9)
C16 H16A 0.9900
C16 H16B 0.9900
C17A C18A 1.295(10)
C17A H17A 0.9500
C18A H18A 0.9500
C18A H18B 0.9500
C17B C18B 1.320(13)
C17B H17B 0.9500
C18B H18C 0.9500
C18B H18D 0.9500

loop_
_geom_torsion_atom_site_label_1
_geom_torsion_atom_site_label_2
_geom_torsion_atom_site_label_3
_geom_torsion_atom_site_label_4
_geom_torsion
O1 C1 C2 C3 -176.72(13)
N1 C1 C2 C3 4.0(2)
O1 C1 C2 C12 -2.9(2)
N1 C1 C2 C12 177.78(12)
C1 C2 C3 C4 -1.9(2)
C12 C2 C3 C4 -175.33(13)
C1 C2 C3 C10 176.83(13)
C12 C2 C3 C10 3.4(2)
C2 C3 C4 C5 179.84(13)
C10 C3 C4 C5 1.1(2)
C2 C3 C4 C9 -0.05(19)
C10 C3 C4 C9 -178.80(13)
C9 C4 C5 C6 -0.2(2)
C3 C4 C5 C6 179.91(13)
C4 C5 C6 C7 0.4(2)
C5 C6 C7 C8 -0.2(2)
C6 C7 C8 C9 -0.2(2)
C7 C8 C9 N1 -179.66(12)
C7 C8 C9 C4 0.4(2)
C5 C4 C9 N1 179.86(12)
C3 C4 C9 N1 -0.25(19)
C5 C4 C9 C8 -0.17(19)
C3 C4 C9 C8 179.72(12)
C3 C2 C12 O2 72.75(19)
C1 C2 C12 O2 -101.12(16)
C3 C2 C12 N2 -104.98(16)
C1 C2 C12 N2 81.15(17)
N2 C13 C14 C15 125.5(2)
N2 C16 C17A C18A -12.3(6)
C17B C16 C17A C18A 6.5(7)
C17A C16 C17B C18B -13.7(6)
N2 C16 C17B C18B 150.7(5)
O1 C1 N1 C9 176.39(12)
C2 C1 N1 C9 -4.31(19)
O1 C1 N1 C11 -2.7(2)
C2 C1 N1 C11 176.58(12)
C8 C9 N1 C1 -177.38(12)
C4 C9 N1 C1 2.59(19)
C8 C9 N1 C11 1.72(18)
C4 C9 N1 C11 -178.32(12)
O2 C12 N2 C16 173.41(15)
C2 C12 N2 C16 -8.9(2)
O2 C12 N2 C13 -1.4(2)
C2 C12 N2 C13 176.31(13)
C17A C16 N2 C12 101.5(3)
C17B C16 N2 C12 93.5(3)
C17A C16 N2 C13 -83.6(3)
C17B C16 N2 C13 -91.6(3)
C14 C13 N2 C12 100.65(19)
C14 C13 N2 C16 -74.5(2)
